data_7019125
loop_
_publ_author_name
'Lin, Ya-Chi'
'Yu, Kuo-Hsuan'
'Lin, Ya-Fan'
'Lee, Gene-Hsiang'
'Wang, Yu'
'Liu, Shiuh-Tzung'
'Chen, Jwu-Ting'

_publ_section_title
;
 Synthesis, structures of (aminopyridine)nickel complexes and their use
 for catalytic ethylene polymerization.
;
_journal_issue 22
_journal_name_full 'Dalton transactions (Cambridge, England : 2003)'
_journal_page_first 6661
_journal_page_last 6670
_journal_paper_doi 10.1039/c2dt30151b
_journal_volume 41
_journal_year 2012
_chemical_formula_sum 'C20 H32 Br4 N4 Ni2'
_chemical_formula_weight 765.56
_chemical_name_systematic
;
?
;
_space_group_IT_number 2
_symmetry_cell_setting triclinic
_symmetry_space_group_name_Hall '-P 1'
_symmetry_space_group_name_H-M 'P -1'
_atom_sites_solution_hydrogens geom
_atom_sites_solution_primary direct
_atom_sites_solution_secondary difmap
_audit_creation_method SHELXL-97
_cell_angle_alpha 76.293(1)
_cell_angle_beta 89.199(1)
_cell_angle_gamma 71.404(1)
_cell_formula_units_Z 1
_cell_length_a 8.0121(3)
_cell_length_b 8.6141(3)
_cell_length_c 10.4721(4)
_cell_measurement_reflns_used 4488
_cell_measurement_temperature 295(2)
_cell_measurement_theta_max 27.50
_cell_measurement_theta_min 2.01
_cell_volume 664.02(4)
_computing_cell_refinement 'Bruker SAINT'
_computing_data_collection 'Bruker SMART'
_computing_data_reduction 'Bruker SAINT'
_computing_molecular_graphics 'Bruker SHELXTL'
_computing_publication_material 'Bruker SHELXTL'
_computing_structure_refinement 'SHELXL-97 (Sheldrick, 1997)'
_computing_structure_solution 'SHELXS-97 (Sheldrick, 1990)'
_diffrn_ambient_temperature 295(2)
_diffrn_measured_fraction_theta_full 1.000
_diffrn_measured_fraction_theta_max 1.000
_diffrn_measurement_device_type 'Bruker SMART CCD area detector'
_diffrn_measurement_method 'phi and omega scans'
_diffrn_radiation_monochromator graphite
_diffrn_radiation_source 'fine-focus sealed tube'
_diffrn_radiation_type MoK\a
_diffrn_radiation_wavelength 0.71073
_diffrn_reflns_av_R_equivalents 0.0204
_diffrn_reflns_av_sigmaI/netI 0.0240
_diffrn_reflns_limit_h_max 10
_diffrn_reflns_limit_h_min -10
_diffrn_reflns_limit_k_max 11
_diffrn_reflns_limit_k_min -11
_diffrn_reflns_limit_l_max 13
_diffrn_reflns_limit_l_min -13
_diffrn_reflns_number 9354
_diffrn_reflns_theta_full 27.50
_diffrn_reflns_theta_max 27.50
_diffrn_reflns_theta_min 2.01
_diffrn_standards_decay_% 0
_exptl_absorpt_coefficient_mu 7.450
_exptl_absorpt_correction_T_max 0.4915
_exptl_absorpt_correction_T_min 0.3627
_exptl_absorpt_correction_type multi-scan
_exptl_crystal_colour orange
_exptl_crystal_density_diffrn 1.914
_exptl_crystal_density_meas ?
_exptl_crystal_density_method 'not measured'
_exptl_crystal_description block
_exptl_crystal_F_000 376
_exptl_crystal_size_max 0.28
_exptl_crystal_size_mid 0.28
_exptl_crystal_size_min 0.20
_refine_diff_density_max 0.816
_refine_diff_density_min -0.638
_refine_diff_density_rms 0.063
_refine_ls_extinction_coef 0.0045(5)
_refine_ls_extinction_expression Fc^*^=kFc[1+0.001xFc^2^\l^3^/sin(2\q)]^-1/4^
_refine_ls_extinction_method SHELXL
_refine_ls_goodness_of_fit_ref 1.025
_refine_ls_hydrogen_treatment mixed
_refine_ls_matrix_type full
_refine_ls_number_parameters 141
_refine_ls_number_reflns 3058
_refine_ls_number_restraints 0
_refine_ls_restrained_S_all 1.025
_refine_ls_R_factor_all 0.0338
_refine_ls_R_factor_gt 0.0225
_refine_ls_shift/su_max 0.001
_refine_ls_shift/su_mean 0.000
_refine_ls_structure_factor_coef Fsqd
_refine_ls_weighting_details 'calc w=1/[\s^2^(Fo^2^)+(0.0259P)^2^+0.0724P] where P=(Fo^2^+2Fc^2^)/3'
_refine_ls_weighting_scheme calc
_refine_ls_wR_factor_gt 0.0508
_refine_ls_wR_factor_ref 0.0529
_reflns_number_gt 2412
_reflns_number_total 3058
_reflns_threshold_expression >2sigma(I)
_cod_data_source_file c2dt30151b.txt
_cod_data_source_block ic8329
_cod_depositor_comments
;
The following automatic conversions were performed:

'_symmetry_cell_setting' value 'Triclinic' changed to 'triclinic'
according to /home/saulius/struct/CIF-dictionaries/cif_core.dic
dictionary named 'cif_core.dic' version 2.4.1 from 2010-06-29.

Automatic conversion script
Id: cif_fix_values 1715 2011-07-08 13:25:40Z adriana 

The following automatic conversions were performed:

'_exptl_crystal_density_meas' value 'not_measured' was changed to '?'
- the value is perceived as not measured.

Automatic conversion script
Id: cif_fix_values 3008 2015-01-20 13:52:24Z robertas 
;
_cod_original_sg_symbol_H-M P-1
_cod_database_code 7019125

loop_
_symmetry_equiv_pos_as_xyz
'x, y, z'
'-x, -y, -z'

loop_
_atom_site_label
_atom_site_type_symbol
_atom_site_fract_x
_atom_site_fract_y
_atom_site_fract_z
_atom_site_U_iso_or_equiv
_atom_site_adp_type
_atom_site_occupancy
_atom_site_symmetry_multiplicity
_atom_site_calc_flag
_atom_site_refinement_flags
Ni Ni 0.45492(4) 0.05344(4) 0.66875(3) 0.02902(9) Uani 1 1 d .
Br1 Br 0.29322(3) -0.00254(3) 0.47711(2) 0.03422(8) Uani 1 1 d .
Br2 Br 0.64575(4) 0.08313(5) 0.84052(3) 0.05744(11) Uani 1 1 d .
N1 N 0.3021(3) 0.2979(2) 0.62151(19) 0.0325(4) Uani 1 1 d .
N2 N 0.3049(3) -0.0380(3) 0.80839(19) 0.0354(5) Uani 1 1 d .
H2 H 0.359(4) -0.044(3) 0.886(3) 0.052(8) Uiso 1 1 d .
C1 C 0.3377(3) 0.3987(3) 0.5123(3) 0.0379(6) Uani 1 1 d .
H1A H 0.4258 0.3504 0.4612 0.045 Uiso 1 1 calc R
C2 C 0.2496(4) 0.5694(3) 0.4732(3) 0.0461(7) Uani 1 1 d .
H2A H 0.2778 0.6354 0.3976 0.055 Uiso 1 1 calc R
C3 C 0.1193(4) 0.6398(3) 0.5481(3) 0.0482(7) Uani 1 1 d .
H3A H 0.0584 0.7552 0.5245 0.058 Uiso 1 1 calc R
C4 C 0.0799(3) 0.5401(3) 0.6569(3) 0.0462(7) Uani 1 1 d .
H4A H -0.0103 0.5870 0.7071 0.055 Uiso 1 1 calc R
C5 C 0.1742(3) 0.3664(3) 0.6945(2) 0.0382(6) Uani 1 1 d .
C6 C 0.1340(4) 0.2558(3) 0.8151(3) 0.0517(7) Uani 1 1 d .
H6A H 0.0211 0.3169 0.8427 0.062 Uiso 1 1 calc R
H6B H 0.2226 0.2358 0.8846 0.062 Uiso 1 1 calc R
C7 C 0.1270(3) 0.0861(3) 0.8028(3) 0.0464(7) Uani 1 1 d .
H7A H 0.0620 0.0428 0.8735 0.056 Uiso 1 1 calc R
H7B H 0.0642 0.1009 0.7200 0.056 Uiso 1 1 calc R
C8 C 0.3066(4) -0.2114(3) 0.8082(3) 0.0489(7) Uani 1 1 d .
H8A H 0.2575 -0.2076 0.7219 0.059 Uiso 1 1 calc R
C9 C 0.4954(5) -0.3252(4) 0.8252(3) 0.0723(10) Uani 1 1 d .
H9A H 0.5614 -0.2797 0.7578 0.108 Uiso 1 1 calc R
H9B H 0.5001 -0.4357 0.8185 0.108 Uiso 1 1 calc R
H9C H 0.5453 -0.3328 0.9102 0.108 Uiso 1 1 calc R
C10 C 0.1970(5) -0.2811(4) 0.9140(3) 0.0651(9) Uani 1 1 d .
H10A H 0.0771 -0.2067 0.9015 0.098 Uiso 1 1 calc R
H10B H 0.2452 -0.2892 0.9997 0.098 Uiso 1 1 calc R
H10C H 0.2001 -0.3912 0.9071 0.098 Uiso 1 1 calc R

loop_
_atom_site_aniso_label
_atom_site_aniso_U_11
_atom_site_aniso_U_22
_atom_site_aniso_U_33
_atom_site_aniso_U_23
_atom_site_aniso_U_13
_atom_site_aniso_U_12
Ni 0.02800(17) 0.03258(17) 0.02563(16) -0.00753(13) 0.00369(12) -0.00847(13)
Br1 0.02924(14) 0.04297(15) 0.03323(14) -0.01474(11) 0.00692(10) -0.01179(11)
Br2 0.04902(18) 0.1037(3) 0.03185(15) -0.01918(15) 0.00206(12) -0.03963(18)
N1 0.0318(11) 0.0342(11) 0.0329(11) -0.0117(9) 0.0020(9) -0.0100(9)
N2 0.0382(12) 0.0470(13) 0.0240(10) -0.0078(9) 0.0033(9) -0.0185(10)
C1 0.0352(14) 0.0372(14) 0.0431(14) -0.0097(12) 0.0033(11) -0.0145(11)
C2 0.0428(16) 0.0359(15) 0.0579(18) -0.0019(13) -0.0079(13) -0.0170(13)
C3 0.0368(15) 0.0323(14) 0.074(2) -0.0141(14) -0.0116(14) -0.0078(12)
C4 0.0354(15) 0.0451(16) 0.0629(19) -0.0294(15) 0.0019(13) -0.0078(13)
C5 0.0332(13) 0.0428(15) 0.0427(14) -0.0204(12) 0.0027(11) -0.0108(12)
C6 0.0517(18) 0.0537(17) 0.0452(16) -0.0190(14) 0.0176(13) -0.0065(14)
C7 0.0361(15) 0.0615(18) 0.0399(15) -0.0058(13) 0.0130(12) -0.0188(14)
C8 0.073(2) 0.0474(16) 0.0321(14) -0.0077(12) 0.0072(14) -0.0297(16)
C9 0.098(3) 0.0449(18) 0.065(2) -0.0081(16) 0.021(2) -0.0161(19)
C10 0.098(3) 0.070(2) 0.0439(17) -0.0052(15) 0.0115(17) -0.057(2)

loop_
_atom_type_symbol
_atom_type_description
_atom_type_scat_dispersion_real
_atom_type_scat_dispersion_imag
_atom_type_scat_source
C C 0.0033 0.0016 'International Tables Vol C Tables 4.2.6.8 and 6.1.1.4'
H H 0.0000 0.0000 'International Tables Vol C Tables 4.2.6.8 and 6.1.1.4'
N N 0.0061 0.0033 'International Tables Vol C Tables 4.2.6.8 and 6.1.1.4'
Ni Ni 0.3393 1.1124 'International Tables Vol C Tables 4.2.6.8 and 6.1.1.4'
Br Br -0.2901 2.4595 'International Tables Vol C Tables 4.2.6.8 and 6.1.1.4'

loop_
_geom_angle_atom_site_label_1
_geom_angle_atom_site_label_2
_geom_angle_atom_site_label_3
_geom_angle
_geom_angle_site_symmetry_1
_geom_angle_site_symmetry_3
N1 Ni N2 98.41(8) . .
N1 Ni Br2 95.39(5) . .
N2 Ni Br2 91.54(6) . .
N1 Ni Br1 111.05(6) . 2_656
N2 Ni Br1 150.08(6) . 2_656
Br2 Ni Br1 90.783(13) . 2_656
N1 Ni Br1 90.21(5) . .
N2 Ni Br1 92.90(6) . .
Br2 Ni Br1 172.274(15) . .
Br1 Ni Br1 82.224(11) 2_656 .
Ni Br1 Ni 97.776(11) 2_656 .
C5 N1 C1 118.7(2) . .
C5 N1 Ni 124.02(17) . .
C1 N1 Ni 117.19(16) . .
C7 N2 C8 114.5(2) . .
C7 N2 Ni 111.04(15) . .
C8 N2 Ni 113.32(15) . .
N1 C1 C2 122.9(2) . .
C3 C2 C1 118.4(3) . .
C4 C3 C2 119.4(2) . .
C3 C4 C5 120.5(3) . .
N1 C5 C4 120.0(2) . .
N1 C5 C6 119.0(2) . .
C4 C5 C6 121.0(2) . .
C5 C6 C7 116.5(2) . .
N2 C7 C6 112.0(2) . .
N2 C8 C9 108.1(2) . .
N2 C8 C10 113.4(2) . .
C9 C8 C10 110.8(3) . .

loop_
_geom_bond_atom_site_label_1
_geom_bond_atom_site_label_2
_geom_bond_distance
_geom_bond_site_symmetry_2
Ni N1 2.0142(19) .
Ni N2 2.0525(19) .
Ni Br2 2.4865(4) .
Ni Br1 2.5029(4) 2_656
Ni Br1 2.6208(4) .
Br1 Ni 2.5029(4) 2_656
N1 C5 1.337(3) .
N1 C1 1.349(3) .
N2 C7 1.476(3) .
N2 C8 1.490(3) .
C1 C2 1.375(4) .
C2 C3 1.368(4) .
C3 C4 1.355(4) .
C4 C5 1.404(3) .
C5 C6 1.490(4) .
C6 C7 1.516(4) .
C8 C9 1.503(4) .
C8 C10 1.534(4) .
